data_7127248
loop_
_publ_author_name
'Tlust\'y, Martin'
'Sp\'alovsk\'a, Dita'
'Kohout, Michal'
'Eigner, V\'aclav'
'Lhot\'ak, Pavel'

_publ_section_title
;
 Ketone transformation as a pathway to inherently chiral rigidified
 calix[4]arenes.
;
_journal_issue 84
_journal_name_full 'Chemical communications (Cambridge, England)'
_journal_page_first 12773
_journal_page_last 12776
_journal_paper_doi 10.1039/d0cc05352j
_journal_volume 56
_journal_year 2020
_chemical_absolute_configuration ad
_chemical_formula_moiety 'C41 H47 N1 O5'
_chemical_formula_sum 'C41 H47 N O5'
_chemical_formula_weight 633.83
_space_group_IT_number 33
_space_group_name_Hall 'P 2c -2n'
_space_group_name_H-M_alt 'P n a 21'
_symmetry_cell_setting orthorhombic
_symmetry_space_group_name_Hall 'P 2c -2n'
_symmetry_space_group_name_H-M 'P n a 21'
_atom_sites_solution_hydrogens difmap
_atom_sites_solution_primary other
_atom_sites_solution_secondary difmap
_audit_update_record
;
2020-07-21 deposited with the CCDC.	2020-09-15 downloaded from the CCDC.
;
_cell_angle_alpha 90
_cell_angle_beta 90
_cell_angle_gamma 90
_cell_formula_units_Z 8
_cell_length_a 9.4753(3)
_cell_length_b 19.0877(5)
_cell_length_c 39.5036(11)
_cell_measurement_reflns_used 175
_cell_measurement_temperature 200
_cell_measurement_theta_max 47.67
_cell_measurement_theta_min 2.23
_cell_volume 7144.7(4)
_computing_cell_refinement 'Apex3 (Bruker AXS, 2015)'
_computing_data_collection 'Apex3 (Bruker AXS, 2015)'
_computing_data_reduction 'Apex3 (Bruker AXS, 2015)'
_computing_molecular_graphics 'CAMERON (Watkin et al., 1996)'
_computing_publication_material 'CRYSTALS (Betteridge et al., 2003)'
_computing_structure_refinement 'CRYSTALS (Betteridge et al., 2003)'
_computing_structure_solution 'Superflip (Palatinus & Chapuis, 2007)'
_diffrn_ambient_pressure 101
_diffrn_ambient_temperature 200
_diffrn_measured_fraction_theta_full 0.996
_diffrn_measured_fraction_theta_max 0.996
_diffrn_measurement_device Area
_diffrn_measurement_device_type 'Bruker Kappa Apex3'
_diffrn_measurement_method '\f scans'
_diffrn_radiation_monochromator graphite
_diffrn_radiation_type 'Cu K\a'
_diffrn_radiation_wavelength 1.54178
_diffrn_reflns_av_R_equivalents 0.047
_diffrn_reflns_av_unetI/netI 0.084
_diffrn_reflns_limit_h_max 11
_diffrn_reflns_limit_h_min -9
_diffrn_reflns_limit_k_max 22
_diffrn_reflns_limit_k_min -23
_diffrn_reflns_limit_l_max 43
_diffrn_reflns_limit_l_min -47
_diffrn_reflns_number 41962
_diffrn_reflns_theta_full 68.403
_diffrn_reflns_theta_max 68.403
_diffrn_reflns_theta_min 2.237
_diffrn_standards_number 0
_exptl_absorpt_coefficient_mu 0.606
_exptl_absorpt_correction_T_max 0.94
_exptl_absorpt_correction_T_min 0.75
_exptl_absorpt_correction_type multi-scan
_exptl_absorpt_process_details 'SADABS (Siemens, 1996)'
_exptl_crystal_colour yellow
_exptl_crystal_density_diffrn 1.178
_exptl_crystal_density_meas ?
_exptl_crystal_density_method 'not measured'
_exptl_crystal_description prism
_exptl_crystal_F_000 2720.029
_exptl_crystal_size_max 0.486
_exptl_crystal_size_mid 0.172
_exptl_crystal_size_min 0.110
_refine_diff_density_max 0.24
_refine_diff_density_min -0.22
_refine_ls_abs_structure_details
; 
 Parsons, Flack & Wagner (2013), 
 4824 Friedel Pairs 
;
_refine_ls_abs_structure_Flack 0.27(7)
_refine_ls_extinction_method None
_refine_ls_goodness_of_fit_ref 0.9219
_refine_ls_hydrogen_treatment mixed
_refine_ls_matrix_type full
_refine_ls_number_parameters 972
_refine_ls_number_reflns 12632
_refine_ls_number_restraints 183
_refine_ls_R_factor_all 0.0658
_refine_ls_R_factor_gt 0.0622
_refine_ls_shift/su_max 0.0005095
_refine_ls_shift/su_mean 0.0000456
_refine_ls_structure_factor_coef Fsqd
_refine_ls_weighting_details
;
 Method= Modified Sheldrick 
 w=1/[\s^2^(F^2^) + ( 0.06P)^2^ + 8.23P] 
 ,where P=(max(Fo^2^,0) + 2Fc^2^)/3 
;
_refine_ls_weighting_scheme calc
_refine_ls_wR_factor_all 0.1564
_refine_ls_wR_factor_gt 0.1529
_refine_ls_wR_factor_ref 0.1564
_reflns_limit_h_max 11
_reflns_limit_h_min 0
_reflns_limit_k_max 22
_reflns_limit_k_min 0
_reflns_limit_l_max 43
_reflns_limit_l_min -47
_reflns_number_gt 11723
_reflns_number_total 12633
_reflns_threshold_expression I>2.0\s(I)
_oxford_diffrn_Wilson_B_factor 3.61
_oxford_diffrn_Wilson_scale 479.15
_oxford_refine_ls_r_factor_ref 0.0658
_oxford_refine_ls_scale 0.053937(9)
_oxford_reflns_number_all 12632
_cod_data_source_file d0cc05352j2.cif
_cod_data_source_block 7
_cod_depositor_comments
;
The following automatic conversions were performed:

data item '_exptl_crystal_density_meas' value 'not measured' was
changed to '?' -- the value is perceived as not measured.

Automatic conversion script
Id: cif_fix_values 7556 2019-12-06 15:28:31Z antanas 

 Adding full bibliography for 7127245--7127248.cif.
;
_cod_original_sg_symbol_Hall 'P 2c -2n '
_cod_original_sg_symbol_H-M 'P n a 21 '
_cod_original_formula_sum 'C41 H47 N1 O5'
_cod_database_code 7127248
_oxford_refine_reflns_threshold_expression I>-3.0\s(I)
_oxford_refine_ls_r_factor_all 0.0658
_oxford_refine_ls_wr_factor_all 0.1564
_oxford_hooft_y 0.27(8)
_oxford_bijvoet_difference 0.27(7)
_oxford_refined_flack_x 0.2(2)

loop_
_symmetry_equiv_pos_as_xyz
x,y,z
-x,-y,z+1/2
-x+1/2,y+1/2,z+1/2
x+1/2,-y+1/2,z

loop_
_atom_site_label
_atom_site_type_symbol
_atom_site_fract_x
_atom_site_fract_y
_atom_site_fract_z
_atom_site_U_iso_or_equiv
_atom_site_occupancy
_atom_site_adp_type
_atom_site_refinement_flags_posn
_atom_site_refinement_flags_adp
_atom_site_refinement_flags_occupancy
_atom_site_disorder_assembly
_atom_site_disorder_group
_atom_site_attached_hydrogens
C1 C 0.8174(4) 0.65089(18) 0.46269(9) 0.0487 1.0000 Uani . . . . . .
C2 C 0.7833(5) 0.68794(16) 0.49586(9) 0.0505 1.0000 Uani . . . . . .
C3 C 0.8567(4) 0.65376(15) 0.52576(9) 0.0422 1.0000 Uani . . . . . .
C4 C 1.0022(4) 0.65593(17) 0.52849(9) 0.0480 1.0000 Uani . . . . . .
C5 C 1.0723(4) 0.62569(17) 0.55556(9) 0.0470 1.0000 Uani . . . . . .
C6 C 0.9966(4) 0.58653(16) 0.57930(8) 0.0397 1.0000 Uani . . . . . .
C7 C 0.8499(3) 0.58056(15) 0.57620(8) 0.0344 1.0000 Uani . . . . . .
C8 C 0.7686(4) 0.53012(16) 0.59817(8) 0.0377 1.0000 Uani . . . . . .
C9 C 0.8279(3) 0.45826(16) 0.59136(8) 0.0337 1.0000 Uani . . . . . .
C10 C 0.9608(4) 0.44200(17) 0.60370(8) 0.0382 1.0000 Uani D . . . . .
C11 C 1.0187(4) 0.37645(18) 0.59889(9) 0.0470 1.0000 Uani . . . . . .
C12 C 0.9527(4) 0.33056(17) 0.57742(10) 0.0524 1.0000 Uani . . . . . .
C13 C 0.8282(4) 0.34800(16) 0.56056(9) 0.0430 1.0000 Uani . . . . . .
C14 C 0.7853(4) 0.31102(16) 0.52810(10) 0.0471 1.0000 Uani . . . . . .
C15 C 0.8625(4) 0.34849(15) 0.49902(9) 0.0413 1.0000 Uani . . . . . .
C16 C 1.0081(4) 0.35551(19) 0.49981(11) 0.0511 1.0000 Uani . . . . . .
C17 C 1.0782(4) 0.3957(2) 0.47639(12) 0.0580 1.0000 Uani . . . . . .
C18 C 1.0049(4) 0.4310(2) 0.45173(11) 0.0530 1.0000 Uani . . . . . .
C19 C 0.8577(4) 0.42578(17) 0.44972(9) 0.0416 1.0000 Uani . . . . . .
C20 C 0.7775(4) 0.46863(19) 0.42400(9) 0.0476 1.0000 Uani . . . . . .
C21 C 0.8106(4) 0.54500(19) 0.42789(9) 0.0473 1.0000 Uani . . . . . .
C22 C 0.8939(5) 0.5795(2) 0.40421(10) 0.0671 1.0000 Uani . . . . . .
C23 C 0.9357(6) 0.6471(2) 0.40867(11) 0.0781 1.0000 Uani . . . . . .
C24 C 0.9005(6) 0.6830(2) 0.43818(10) 0.0667 1.0000 Uani . . . . . .
C25 C 0.7699(4) 0.58318(16) 0.45686(8) 0.0410 1.0000 Uani . . . . . .
C26 C 0.7888(3) 0.38239(16) 0.47344(9) 0.0388 1.0000 Uani . . . . . .
C27 C 0.7621(3) 0.41082(16) 0.56947(8) 0.0362 1.0000 Uani . . . . . .
C28 C 0.7809(4) 0.61779(16) 0.55062(8) 0.0419 1.0000 Uani . . . . . .
C29 C 1.0769(4) 0.55719(17) 0.60844(8) 0.0404 1.0000 Uani D . . . . .
N30 N 1.0414(3) 0.49352(15) 0.62123(7) 0.0448 1.0000 Uani D . . . . .
O31 O 1.1766(3) 0.59021(13) 0.62073(7) 0.0544 1.0000 Uani . . . . . .
O32 O 0.6902(2) 0.55159(12) 0.48151(6) 0.0443 1.0000 Uani D . . . . .
C33 C 0.5397(3) 0.53858(18) 0.47402(12) 0.0610 1.0000 Uani D . . . . .
C34 C 0.4539(4) 0.6040(2) 0.47312(12) 0.0676 1.0000 Uani D . . . . .
C35 C 0.3002(5) 0.5864(3) 0.46486(17) 0.0923 1.0000 Uani D . . . . .
O36 O 0.6442(2) 0.37386(11) 0.47083(6) 0.0426 1.0000 Uani . . . . . .
C37 C 0.6082(4) 0.30898(18) 0.45319(10) 0.0480 1.0000 Uani . . . . . .
C38 C 0.4522(4) 0.30403(19) 0.44982(9) 0.0478 1.0000 Uani . . . . . .
C39 C 0.3895(5) 0.3583(2) 0.42600(11) 0.0617 1.0000 Uani . . . . . .
O40 O 0.6344(2) 0.42798(11) 0.55526(6) 0.0406 1.0000 Uani D U . . . .
C41 C 0.5173(4) 0.3877(3) 0.57004(15) 0.0561 0.788(7) Uani D U P 1 1 .
C42 C 0.3848(4) 0.4038(2) 0.55056(16) 0.0592 0.788(7) Uani D U P 1 1 .
C43 C 0.3337(6) 0.4791(2) 0.55600(17) 0.0687 0.788(7) Uani D U P 1 1 .
C241 C 0.5227(12) 0.4162(10) 0.5807(3) 0.0556 0.212(7) Uani D U P 1 2 .
C242 C 0.3878(12) 0.4499(9) 0.5684(5) 0.0596 0.212(7) Uani D U P 1 2 .
C243 C 0.329(2) 0.4101(13) 0.5376(5) 0.0731 0.212(7) Uani D U P 1 2 .
O44 O 0.6360(3) 0.61857(12) 0.55010(7) 0.0503 1.0000 Uani D U . . . .
C45 C 0.6025(6) 0.6740(3) 0.57543(19) 0.0457 0.524(8) Uani D U P 2 1 .
C46 C 0.4444(6) 0.6730(3) 0.57890(19) 0.0543 0.524(8) Uani D U P 2 1 .
C47 C 0.3957(10) 0.7247(4) 0.6062(2) 0.0511 0.524(8) Uani D U P 2 1 .
C245 C 0.5496(10) 0.6764(4) 0.56292(16) 0.0504 0.476(8) Uani D U P 2 2 .
C246 C 0.5354(10) 0.6690(3) 0.60069(15) 0.0524 0.476(8) Uani D U P 2 2 .
C247 C 0.4591(14) 0.7347(5) 0.6137(3) 0.0670 0.476(8) Uani D U P 2 2 .
C101 C 1.4019(5) 0.66395(18) 0.31399(9) 0.0543 1.0000 Uani . . . . . .
C102 C 1.3667(5) 0.69684(17) 0.27990(9) 0.0525 1.0000 Uani . . . . . .
C103 C 1.4330(4) 0.65602(17) 0.25131(8) 0.0433 1.0000 Uani . . . . . .
C104 C 1.5790(4) 0.65465(17) 0.24849(9) 0.0459 1.0000 Uani . . . . . .
C105 C 1.6444(4) 0.61819(18) 0.22290(9) 0.0432 1.0000 Uani . . . . . .
C106 C 1.5650(3) 0.57727(16) 0.20067(8) 0.0370 1.0000 Uani . . . . . .
C107 C 1.4183(3) 0.57503(15) 0.20382(8) 0.0350 1.0000 Uani . . . . . .
C108 C 1.3334(4) 0.52437(17) 0.18296(9) 0.0425 1.0000 Uani . . . . . .
C109 C 1.3832(4) 0.45201(17) 0.19266(8) 0.0392 1.0000 Uani . . . . . .
C110 C 1.5162(4) 0.42987(18) 0.18221(9) 0.0419 1.0000 Uani D . . . . .
C111 C 1.5667(4) 0.36358(19) 0.19086(10) 0.0517 1.0000 Uani . . . . . .
C112 C 1.4918(5) 0.32430(18) 0.21362(12) 0.0577 1.0000 Uani . . . . . .
C113 C 1.3669(4) 0.34830(17) 0.22845(10) 0.0499 1.0000 Uani . . . . . .
C114 C 1.3104(5) 0.31676(19) 0.26094(11) 0.0611 1.0000 Uani . . . . . .
C115 C 1.3868(4) 0.35159(18) 0.29018(11) 0.0537 1.0000 Uani . . . . . .
C116 C 1.5327(5) 0.3470(2) 0.29264(13) 0.0699 1.0000 Uani . . . . . .
C117 C 1.6060(5) 0.3846(3) 0.31657(14) 0.0812 1.0000 Uani . . . . . .
C118 C 1.5377(5) 0.4309(3) 0.33757(12) 0.0667 1.0000 Uani . . . . . .
C119 C 1.3925(5) 0.4370(2) 0.33646(10) 0.0539 1.0000 Uani . . . . . .
C120 C 1.3205(5) 0.4913(2) 0.35894(10) 0.0656 1.0000 Uani . . . . . .
C121 C 1.3784(6) 0.5638(2) 0.3521(1) 0.0641 1.0000 Uani . . . . . .
C122 C 1.4782(7) 0.5956(3) 0.37292(11) 0.0832 1.0000 Uani . . . . . .
C123 C 1.5408(8) 0.6586(3) 0.36524(12) 0.0920 1.0000 Uani . . . . . .
C124 C 1.5015(6) 0.6930(2) 0.33578(11) 0.0776 1.0000 Uani . . . . . .
C125 C 1.3394(4) 0.59997(19) 0.32263(9) 0.0489 1.0000 Uani . . . . . .
C126 C 1.3189(4) 0.3949(2) 0.31356(10) 0.0532 1.0000 Uani . . . . . .
C127 C 1.3099(4) 0.40967(18) 0.21540(9) 0.0442 1.0000 Uani . . . . . .
C128 C 1.3536(4) 0.61813(17) 0.22806(8) 0.0390 1.0000 Uani . . . . . .
C129 C 1.6423(4) 0.54046(18) 0.17310(8) 0.0404 1.0000 Uani D . . . . .
N130 N 1.6035(3) 0.47636(16) 0.16289(7) 0.0458 1.0000 Uani D . . . . .
O131 O 1.7442(3) 0.57150(13) 0.15976(7) 0.0579 1.0000 Uani . . . . . .
O132 O 1.2428(3) 0.56930(14) 0.30121(7) 0.0540 1.0000 Uani D . . . . .
C133 C 1.1029(4) 0.5943(3) 0.31119(14) 0.0895 1.0000 Uani D . . . . .
C134 C 0.9991(5) 0.5529(3) 0.29132(15) 0.0932 1.0000 Uani D . . . . .
C135 C 0.8485(5) 0.5720(4) 0.30289(16) 0.1057 1.0000 Uani D . . . . .
O136 O 1.1735(3) 0.39727(17) 0.31355(8) 0.0676 1.0000 Uani D U . . . .
C137 C 1.1264(5) 0.3451(4) 0.33889(18) 0.0814 0.783(10) Uani D U P 3 1 .
C138 C 0.9687(6) 0.3486(5) 0.3397(2) 0.0905 0.783(10) Uani D U P 3 1 .
C139 C 0.9122(8) 0.3002(4) 0.36734(18) 0.0781 0.783(10) Uani D U P 3 1 .
C337 C 1.073(2) 0.3398(9) 0.3200(4) 0.0761 0.218(10) Uani D U P 3 2 .
C338 C 1.019(3) 0.3491(10) 0.3556(5) 0.0770 0.218(10) Uani D U P 3 2 .
C339 C 0.970(3) 0.2762(11) 0.3671(6) 0.0766 0.218(10) Uani D U P 3 2 .
O140 O 1.1772(2) 0.43168(13) 0.22643(7) 0.0480 1.0000 Uani . . . . . .
C141 C 1.0692(5) 0.4107(3) 0.20217(12) 0.0708 1.0000 Uani . . . . . .
C142 C 0.9291(5) 0.4397(3) 0.21364(13) 0.0767 1.0000 Uani . . . . . .
C143 C 0.8789(7) 0.4021(4) 0.24472(16) 0.1016 1.0000 Uani . . . . . .
O144 O 1.2098(3) 0.62249(14) 0.22856(7) 0.0538 1.0000 Uani D U . . . .
C145 C 1.1711(5) 0.6756(3) 0.20265(14) 0.0537 0.723(6) Uani D U P 4 1 .
C146 C 1.0137(5) 0.6740(3) 0.19901(15) 0.0626 0.723(6) Uani D U P 4 1 .
C147 C 0.9658(8) 0.7277(3) 0.17271(19) 0.0738 0.723(6) Uani D U P 4 1 .
C345 C 1.1200(17) 0.6802(6) 0.2170(3) 0.0556 0.277(6) Uani D U P 4 2 .
C346 C 1.1007(16) 0.6728(6) 0.1794(3) 0.0590 0.277(6) Uani D U P 4 2 .
C347 C 1.035(2) 0.7420(8) 0.1673(5) 0.0776 0.277(6) Uani D U P 4 2 .
H21 H 0.6792 0.6863 0.5016 0.0644 1.0000 Uiso R . . . . .
H22 H 0.8193 0.7368 0.4941 0.0640 1.0000 Uiso R . . . . .
H41 H 1.0551 0.6775 0.5113 0.0625 1.0000 Uiso R . . . . .
H51 H 1.1723 0.6281 0.5572 0.0605 1.0000 Uiso R . . . . .
H81 H 0.6617 0.5295 0.5931 0.0455 1.0000 Uiso R . . . . .
H82 H 0.7786 0.5426 0.6236 0.0458 1.0000 Uiso R . . . . .
H111 H 1.1018 0.3636 0.6127 0.0691 1.0000 Uiso R . . . . .
H121 H 0.9954 0.2845 0.5734 0.0614 1.0000 Uiso R . . . . .
H141 H 0.6775 0.3130 0.5246 0.0602 1.0000 Uiso R . . . . .
H142 H 0.8189 0.2616 0.5276 0.0610 1.0000 Uiso R . . . . .
H161 H 1.0593 0.3302 0.5185 0.0641 1.0000 Uiso R . . . . .
H171 H 1.1785 0.3979 0.4768 0.0762 1.0000 Uiso R . . . . .
H181 H 1.0565 0.4605 0.4362 0.0646 1.0000 Uiso R . . . . .
H202 H 0.8049 0.4515 0.4003 0.0558 1.0000 Uiso R . . . . .
H201 H 0.6726 0.4560 0.4256 0.0560 1.0000 Uiso R . . . . .
H221 H 0.9192 0.5535 0.3836 0.0842 1.0000 Uiso R . . . . .
H231 H 0.9910 0.6688 0.3915 0.0918 1.0000 Uiso R . . . . .
H241 H 0.9346 0.7273 0.4419 0.0843 1.0000 Uiso R . . . . .
H331 H 0.5354 0.5161 0.4507 0.0773 1.0000 Uiso R . . . . .
H332 H 0.5031 0.5064 0.4919 0.0776 1.0000 Uiso R . . . . .
H342 H 0.4945 0.6362 0.4543 0.0833 1.0000 Uiso R . . . . .
H341 H 0.4612 0.6252 0.4969 0.0823 1.0000 Uiso R . . . . .
H371 H 0.6502 0.3104 0.4289 0.0588 1.0000 Uiso R . . . . .
H372 H 0.6424 0.2700 0.4669 0.0593 1.0000 Uiso R . . . . .
H382 H 0.4318 0.2560 0.4394 0.0672 1.0000 Uiso R . . . . .
H381 H 0.4173 0.3066 0.4743 0.0667 1.0000 Uiso R . . . . .
H391 H 0.2950 0.3409 0.4167 0.1046 1.0000 Uiso R . . . . .
H392 H 0.4564 0.3629 0.4070 0.1044 1.0000 Uiso R . . . . .
H393 H 0.3735 0.4050 0.4358 0.1046 1.0000 Uiso R . . . . .
H412 H 0.5432 0.3382 0.5632 0.0647 0.788(7) Uiso R . P 1 1 .
H411 H 0.5043 0.3953 0.5956 0.0658 0.788(7) Uiso R . P 1 1 .
H421 H 0.4070 0.3983 0.5267 0.0688 0.788(7) Uiso R . P 1 1 .
H422 H 0.3047 0.3728 0.5564 0.0685 0.788(7) Uiso R . P 1 1 .
H431 H 0.2496 0.4854 0.5412 0.0999 0.788(7) Uiso R . P 1 1 .
H432 H 0.4101 0.5096 0.5466 0.0994 0.788(7) Uiso R . P 1 1 .
H433 H 0.3114 0.4905 0.5799 0.1008 0.788(7) Uiso R . P 1 1 .
H2412 H 0.5144 0.3662 0.5858 0.0615 0.212(7) Uiso R . P 1 2 .
H2411 H 0.5491 0.4418 0.6017 0.0611 0.212(7) Uiso R . P 1 2 .
H2421 H 0.3137 0.4404 0.5853 0.0692 0.212(7) Uiso R . P 1 2 .
H2422 H 0.3973 0.5002 0.5642 0.0694 0.212(7) Uiso R . P 1 2 .
H2431 H 0.2367 0.4306 0.5300 0.0998 0.212(7) Uiso R . P 1 2 .
H2432 H 0.3199 0.3582 0.5406 0.1000 0.212(7) Uiso R . P 1 2 .
H2433 H 0.4041 0.4220 0.5211 0.1002 0.212(7) Uiso R . P 1 2 .
H451 H 0.6323 0.7199 0.5665 0.0611 0.524(8) Uiso R . P 2 1 .
H452 H 0.6507 0.6643 0.5969 0.0612 0.524(8) Uiso R . P 2 1 .
H461 H 0.3941 0.6819 0.5566 0.0704 0.524(8) Uiso R . P 2 1 .
H462 H 0.4198 0.6253 0.5874 0.0702 0.524(8) Uiso R . P 2 1 .
H472 H 0.2938 0.7221 0.6080 0.0621 0.524(8) Uiso R . P 2 1 .
H471 H 0.4251 0.7726 0.6008 0.0624 0.524(8) Uiso R . P 2 1 .
H473 H 0.4323 0.7108 0.6286 0.0629 0.524(8) Uiso R . P 2 1 .
H2451 H 0.4551 0.6725 0.5523 0.0763 0.476(8) Uiso R . P 2 2 .
H2452 H 0.5893 0.7217 0.5553 0.0764 0.476(8) Uiso R . P 2 2 .
H2461 H 0.4952 0.6246 0.6088 0.0733 0.476(8) Uiso R . P 2 2 .
H2462 H 0.6318 0.6707 0.6101 0.0732 0.476(8) Uiso R . P 2 2 .
H2472 H 0.4357 0.7249 0.6375 0.0913 0.476(8) Uiso R . P 2 2 .
H2471 H 0.3703 0.7390 0.6011 0.0911 0.476(8) Uiso R . P 2 2 .
H2473 H 0.5140 0.7789 0.6132 0.0911 0.476(8) Uiso R . P 2 2 .
H1021 H 1.2620 0.6955 0.2774 0.0604 1.0000 Uiso R . . . . .
H1022 H 1.4049 0.7470 0.2803 0.0589 1.0000 Uiso R . . . . .
H1041 H 1.6356 0.6786 0.2651 0.0592 1.0000 Uiso R . . . . .
H1051 H 1.7447 0.6172 0.2216 0.0500 1.0000 Uiso R . . . . .
H1081 H 1.3471 0.5316 0.1569 0.0536 1.0000 Uiso R . . . . .
H1082 H 1.2321 0.5281 0.1881 0.0531 1.0000 Uiso R . . . . .
H1111 H 1.6538 0.3467 0.1801 0.0739 1.0000 Uiso R . . . . .
H1121 H 1.5267 0.2776 0.2218 0.0646 1.0000 Uiso R . . . . .
H1141 H 1.3337 0.2672 0.2622 0.0779 1.0000 Uiso R . . . . .
H1142 H 1.2014 0.3210 0.2616 0.0777 1.0000 Uiso R . . . . .
H1171 H 1.7060 0.3811 0.3171 0.1155 1.0000 Uiso R . . . . .
H1181 H 1.5899 0.4564 0.3550 0.0864 1.0000 Uiso R . . . . .
H1201 H 1.2216 0.4942 0.3536 0.0789 1.0000 Uiso R . . . . .
H1202 H 1.3293 0.4783 0.3834 0.0786 1.0000 Uiso R . . . . .
H1221 H 1.5143 0.5720 0.3938 0.1120 1.0000 Uiso R . . . . .
H1231 H 1.6101 0.6798 0.3803 0.1114 1.0000 Uiso R . . . . .
H1241 H 1.5445 0.7373 0.3289 0.0915 1.0000 Uiso R . . . . .
H1331 H 1.0941 0.6450 0.3050 0.1367 1.0000 Uiso R . . . . .
H1332 H 1.0867 0.5847 0.3347 0.1363 1.0000 Uiso R . . . . .
H1342 H 1.0160 0.5663 0.2662 0.1283 1.0000 Uiso R . . . . .
H1341 H 1.0257 0.5026 0.2949 0.1288 1.0000 Uiso R . . . . .
H1351 H 0.7768 0.5535 0.2870 0.1432 1.0000 Uiso R . . . . .
H1353 H 0.8418 0.6227 0.3043 0.1432 1.0000 Uiso R . . . . .
H1352 H 0.8393 0.5538 0.3260 0.1435 1.0000 Uiso R . . . . .
H1371 H 1.1614 0.2983 0.3344 0.0993 0.783(10) Uiso R . P 3 1 .
H1372 H 1.1581 0.3592 0.3625 0.0991 0.783(10) Uiso R . P 3 1 .
H1382 H 0.9391 0.3340 0.3164 0.0880 0.783(10) Uiso R . P 3 1 .
H1381 H 0.9290 0.3961 0.3457 0.0886 0.783(10) Uiso R . P 3 1 .
H1391 H 0.8098 0.3085 0.3692 0.0982 0.783(10) Uiso R . P 3 1 .
H1392 H 0.9334 0.2533 0.3584 0.0982 0.783(10) Uiso R . P 3 1 .
H1393 H 0.9608 0.3106 0.3889 0.0992 0.783(10) Uiso R . P 3 1 .
H3372 H 1.0259 0.3142 0.3022 0.0951 0.218(10) Uiso R . P 3 2 .
H3371 H 1.1389 0.3093 0.3315 0.0952 0.218(10) Uiso R . P 3 2 .
H3382 H 0.9373 0.3687 0.3439 0.0935 0.218(10) Uiso R . P 3 2 .
H3381 H 1.0601 0.3858 0.3699 0.0931 0.218(10) Uiso R . P 3 2 .
H3391 H 0.8705 0.2655 0.3623 0.1114 0.218(10) Uiso R . P 3 2 .
H3392 H 1.0306 0.2358 0.3621 0.1111 0.218(10) Uiso R . P 3 2 .
H3393 H 0.9803 0.2908 0.3909 0.1112 0.218(10) Uiso R . P 3 2 .
H1412 H 1.0926 0.4274 0.1773 0.0985 1.0000 Uiso R . . . . .
H1411 H 1.0569 0.3601 0.2067 0.0976 1.0000 Uiso R . . . . .
H1422 H 0.8541 0.4356 0.1969 0.0990 1.0000 Uiso R . . . . .
H1421 H 0.9500 0.4902 0.2191 0.0987 1.0000 Uiso R . . . . .
H1452 H 1.2140 0.6629 0.1802 0.0677 0.723(6) Uiso R . P 4 1 .
H1451 H 1.2024 0.7234 0.2091 0.0681 0.723(6) Uiso R . P 4 1 .
H1461 H 0.9801 0.6280 0.1924 0.0853 0.723(6) Uiso R . P 4 1 .
H1462 H 0.9753 0.6879 0.2216 0.0852 0.723(6) Uiso R . P 4 1 .
H1472 H 0.8683 0.7143 0.1639 0.0906 0.723(6) Uiso R . P 4 1 .
H1471 H 1.0333 0.7277 0.1520 0.0911 0.723(6) Uiso R . P 4 1 .
H1473 H 0.9620 0.7737 0.1838 0.0909 0.723(6) Uiso R . P 4 1 .
H3452 H 1.0274 0.6798 0.2277 0.0700 0.277(6) Uiso R . P 4 2 .
H3451 H 1.1641 0.7247 0.2228 0.0701 0.277(6) Uiso R . P 4 2 .
H3461 H 1.0552 0.6292 0.1734 0.0833 0.277(6) Uiso R . P 4 2 .
H3462 H 1.1944 0.6723 0.1691 0.0828 0.277(6) Uiso R . P 4 2 .
H3472 H 1.0444 0.7407 0.1423 0.0860 0.277(6) Uiso R . P 4 2 .
H3471 H 0.9352 0.7379 0.1737 0.0866 0.277(6) Uiso R . P 4 2 .
H3473 H 1.0765 0.7860 0.1755 0.0860 0.277(6) Uiso R . P 4 2 .
H1301 H 1.661(3) 0.4534(11) 0.1480(8) 0.052(2) 1.0000 Uiso D . . . . .
H301 H 1.099(3) 0.4761(11) 0.6366(8) 0.053(2) 1.0000 Uiso D . . . . .
H1161 H 1.5830 0.3171 0.2777 0.0834 1.0000 Uiso R . . . . .
H351 H 0.2451 0.6280 0.4644 0.1096 1.0000 Uiso R . . . . .
H352 H 0.2643 0.5557 0.4817 0.1096 1.0000 Uiso R . . . . .
H353 H 0.2958 0.5640 0.4434 0.1096 1.0000 Uiso R . . . . .
H1431 H 0.7913 0.4212 0.2518 0.1210 1.0000 Uiso R . . . . .
H1432 H 0.9469 0.4079 0.2622 0.1210 1.0000 Uiso R . . . . .
H1433 H 0.8676 0.3537 0.2400 0.1210 1.0000 Uiso R . . . . .

loop_
_atom_site_aniso_label
_atom_site_aniso_U_11
_atom_site_aniso_U_22
_atom_site_aniso_U_33
_atom_site_aniso_U_23
_atom_site_aniso_U_13
_atom_site_aniso_U_12
C1 0.070(2) 0.0465(19) 0.0292(16) 0.0122(14) 0.0058(16) 0.0093(17)
C2 0.084(3) 0.0272(15) 0.0403(18) 0.0036(13) 0.0060(18) 0.0086(16)
C3 0.061(2) 0.0267(14) 0.0384(17) -0.0036(12) 0.0063(15) 0.0051(14)
C4 0.074(3) 0.0325(16) 0.0374(18) -0.0001(13) 0.0093(17) -0.0069(16)
C5 0.057(2) 0.0392(17) 0.0445(19) -0.0030(14) 0.0092(16) -0.0080(15)
C6 0.059(2) 0.0286(14) 0.0320(16) -0.0029(12) 0.0018(15) -0.0014(14)
C7 0.0459(19) 0.0297(14) 0.0275(14) -0.0045(11) 0.0056(13) 0.0049(12)
C8 0.0423(18) 0.0428(16) 0.0280(15) 0.0025(12) 0.0038(13) 0.0044(14)
C9 0.0353(17) 0.0360(15) 0.0297(15) 0.0076(12) 0.0008(12) 0.0004(13)
C10 0.0441(18) 0.0395(16) 0.0309(15) 0.0086(12) -0.0029(13) -0.0023(14)
C11 0.053(2) 0.0420(18) 0.0457(18) 0.0135(14) -0.0124(16) -0.0004(15)
C12 0.068(2) 0.0293(16) 0.060(2) 0.0116(15) -0.0020(19) 0.0083(16)
C13 0.049(2) 0.0267(14) 0.0533(19) 0.0068(13) -0.0023(16) -0.0032(13)
C14 0.052(2) 0.0282(15) 0.062(2) -0.0016(14) -0.0028(17) 0.0006(14)
C15 0.0409(19) 0.0281(15) 0.055(2) -0.0120(14) 0.0014(15) 0.0007(13)
C16 0.041(2) 0.0464(19) 0.066(2) -0.0084(17) 0.0015(17) 0.0114(15)
C17 0.0340(19) 0.068(2) 0.072(3) -0.006(2) 0.0039(18) 0.0053(17)
C18 0.039(2) 0.063(2) 0.058(2) -0.0093(18) 0.0112(17) -0.0036(17)
C19 0.046(2) 0.0405(16) 0.0386(17) -0.0150(14) 0.0024(14) 0.0031(14)
C20 0.050(2) 0.056(2) 0.0366(17) -0.0089(15) 0.0043(15) -0.0039(16)
C21 0.054(2) 0.056(2) 0.0322(17) 0.0030(15) 0.0041(15) -0.0001(16)
C22 0.093(3) 0.072(3) 0.0361(19) -0.0002(18) 0.020(2) -0.010(2)
C23 0.119(4) 0.070(3) 0.045(2) 0.010(2) 0.031(2) -0.027(3)
C24 0.104(4) 0.049(2) 0.048(2) 0.0107(17) 0.012(2) -0.020(2)
C25 0.052(2) 0.0380(16) 0.0333(16) 0.0087(13) 0.0044(14) 0.0099(14)
C26 0.0361(17) 0.0361(15) 0.0440(18) -0.0173(13) 0.0028(14) 0.0003(13)
C27 0.0351(17) 0.0359(15) 0.0375(17) 0.0109(13) -0.0026(13) 0.0006(13)
C28 0.067(2) 0.0295(14) 0.0293(16) -0.0047(12) 0.0059(15) 0.0081(15)
C29 0.0471(19) 0.0404(16) 0.0339(16) -0.0048(13) -0.0013(14) -0.0026(14)
N30 0.0511(18) 0.0504(16) 0.0330(14) 0.0031(12) -0.0127(12) -0.0051(13)
O31 0.0650(17) 0.0458(13) 0.0523(14) 0.0048(11) -0.0111(13) -0.0125(12)
O32 0.0527(15) 0.0455(12) 0.0347(12) 0.0062(9) 0.0087(10) 0.0071(10)
C33 0.058(3) 0.054(2) 0.071(3) 0.0039(19) 0.019(2) -0.0002(18)
C34 0.083(3) 0.060(2) 0.060(2) -0.0070(19) 0.005(2) 0.009(2)
C35 0.060(3) 0.094(4) 0.123(5) -0.024(3) 0.011(3) 0.010(3)
O36 0.0382(13) 0.0419(12) 0.0477(13) -0.0108(10) 0.0004(10) -0.0006(10)
C37 0.052(2) 0.0414(17) 0.051(2) -0.0108(15) 0.0023(16) -0.0048(15)
C38 0.052(2) 0.0486(18) 0.0431(18) -0.0029(15) 0.0031(16) -0.0132(16)
C39 0.066(3) 0.064(2) 0.055(2) 0.0044(19) 0.004(2) -0.001(2)
O40 0.0317(12) 0.0414(12) 0.0485(13) 0.0100(10) -0.0038(10) -0.0013(9)
C41 0.047(2) 0.036(3) 0.085(4) 0.013(2) 0.014(2) -0.011(2)
C42 0.031(3) 0.054(3) 0.093(4) -0.011(3) 0.005(3) -0.005(2)
C43 0.053(3) 0.067(3) 0.087(4) -0.007(3) 0.012(3) 0.012(3)
C241 0.046(5) 0.038(6) 0.083(6) 0.014(5) 0.008(5) -0.011(5)
C242 0.032(5) 0.053(5) 0.094(6) -0.013(5) 0.002(5) -0.011(5)
C243 0.057(6) 0.073(5) 0.089(6) -0.005(5) 0.009(5) 0.010(5)
O44 0.0530(15) 0.0514(13) 0.0464(13) 0.0039(10) 0.0084(11) 0.0234(11)
C45 0.045(3) 0.036(3) 0.056(4) 0.005(3) 0.011(3) 0.024(3)
C46 0.046(4) 0.045(4) 0.072(5) -0.001(3) 0.010(4) 0.004(3)
C47 0.058(5) 0.035(3) 0.061(5) 0.011(3) 0.017(4) 0.009(3)
C245 0.048(5) 0.045(4) 0.058(5) 0.021(3) 0.007(4) 0.020(4)
C246 0.075(5) 0.039(4) 0.044(4) 0.006(3) 0.019(4) 0.009(3)
C247 0.079(7) 0.059(5) 0.062(5) 0.003(4) 0.024(5) 0.015(5)
C101 0.086(3) 0.0413(18) 0.0352(18) -0.0046(14) 0.0105(18) 0.0163(18)
C102 0.081(3) 0.0344(16) 0.0422(18) 0.0018(14) 0.0030(18) 0.0179(17)
C103 0.066(2) 0.0351(16) 0.0291(16) 0.0048(12) 0.0013(15) 0.0070(15)
C104 0.060(2) 0.0411(17) 0.0368(17) 0.0006(14) -0.0071(15) -0.0061(15)
C105 0.044(2) 0.0458(18) 0.0402(18) -0.0004(14) 0.0011(14) -0.0095(14)
C106 0.0424(18) 0.0401(16) 0.0284(15) 0.0059(12) 0.0054(13) -0.0027(13)
C107 0.0429(19) 0.0346(15) 0.0276(14) 0.0033(11) -0.0014(13) 0.0021(13)
C108 0.0403(19) 0.0481(18) 0.0391(17) -0.0004(14) -0.0023(14) 0.0021(15)
C109 0.0391(18) 0.0432(17) 0.0353(16) -0.0096(13) -0.0023(13) -0.0070(14)
C110 0.0419(19) 0.0464(18) 0.0375(17) -0.0153(14) 0.0049(14) -0.0053(14)
C111 0.049(2) 0.0457(19) 0.060(2) -0.0149(16) 0.0127(17) -0.0010(16)
C112 0.063(3) 0.0322(16) 0.078(3) -0.0068(17) 0.012(2) 0.0015(16)
C113 0.056(2) 0.0349(17) 0.059(2) -0.0104(15) 0.0154(18) -0.0152(15)
C114 0.067(3) 0.0365(18) 0.080(3) 0.0044(18) 0.015(2) -0.0103(17)
C115 0.057(2) 0.0384(18) 0.065(2) 0.0140(17) 0.0175(19) 0.0021(16)
C116 0.067(3) 0.065(3) 0.077(3) -0.001(2) 0.012(2) 0.023(2)
C117 0.053(3) 0.115(4) 0.075(3) 0.008(3) 0.009(2) 0.018(3)
C118 0.062(3) 0.077(3) 0.060(3) 0.010(2) 0.004(2) -0.003(2)
C119 0.061(2) 0.058(2) 0.0428(19) 0.0189(17) 0.0126(17) 0.0056(18)
C120 0.088(3) 0.074(3) 0.0344(19) 0.0161(18) 0.0162(19) 0.014(2)
C121 0.103(4) 0.058(2) 0.0313(18) 0.0048(16) 0.010(2) 0.016(2)
C122 0.143(5) 0.073(3) 0.033(2) 0.0016(19) -0.012(3) 0.014(3)
C123 0.151(6) 0.076(3) 0.049(3) -0.010(2) -0.023(3) -0.003(3)
C124 0.128(5) 0.054(2) 0.050(2) -0.0126(19) -0.003(3) 0.000(3)
C125 0.061(2) 0.053(2) 0.0330(17) -0.0021(14) 0.0090(16) 0.0155(17)
C126 0.054(2) 0.051(2) 0.055(2) 0.0211(17) 0.0145(18) 0.0022(17)
C127 0.0380(19) 0.0488(19) 0.0458(19) -0.0125(15) 0.0050(14) -0.0087(15)
C128 0.0453(19) 0.0394(16) 0.0322(16) 0.0074(13) 0.0031(14) 0.0133(14)
C129 0.0445(19) 0.0486(18) 0.0281(15) -0.0021(13) 0.0067(13) -0.0032(15)
N130 0.0422(16) 0.0580(17) 0.0372(15) -0.0069(13) 0.0125(12) -0.0078(13)
O131 0.0628(17) 0.0530(14) 0.0578(15) -0.0084(12) 0.0210(13) -0.0133(12)
O132 0.0501(15) 0.0607(15) 0.0511(14) 0.0119(12) 0.0070(12) 0.0109(12)
C133 0.089(4) 0.101(4) 0.079(3) -0.006(3) 0.001(3) 0.010(3)
C134 0.076(4) 0.108(4) 0.096(4) -0.001(3) -0.003(3) -0.004(3)
C135 0.055(3) 0.158(6) 0.104(4) 0.026(4) -0.013(3) 0.007(3)
O136 0.0520(16) 0.0896(19) 0.0612(16) 0.0114(15) 0.0228(13) -0.0039(14)
C137 0.063(4) 0.109(5) 0.072(4) 0.028(4) 0.009(3) -0.007(3)
C138 0.066(4) 0.135(5) 0.070(4) 0.036(4) 0.005(3) 0.002(4)
C139 0.069(4) 0.091(4) 0.074(4) 0.024(3) 0.022(3) -0.012(3)
C337 0.054(8) 0.106(9) 0.069(8) -0.014(8) 0.008(8) 0.001(8)
C338 0.070(9) 0.098(9) 0.063(8) 0.020(8) 0.015(8) -0.004(8)
C339 0.055(8) 0.105(9) 0.070(8) 0.013(8) 0.029(8) 0.003(8)
O140 0.0346(13) 0.0614(15) 0.0480(13) -0.0037(11) 0.0054(11) -0.0062(11)
C141 0.053(3) 0.100(3) 0.060(3) -0.008(2) -0.005(2) -0.022(2)
C142 0.055(3) 0.100(4) 0.075(3) 0.017(3) -0.012(2) -0.019(2)
C143 0.074(4) 0.130(5) 0.101(4) 0.020(4) 0.005(3) -0.013(3)
O144 0.0489(15) 0.0611(15) 0.0513(14) 0.0002(12) 0.0030(12) 0.0185(12)
C145 0.044(3) 0.051(2) 0.066(4) -0.005(3) -0.005(3) 0.016(2)
C146 0.050(3) 0.062(3) 0.076(4) -0.011(3) -0.008(3) 0.013(3)
C147 0.072(6) 0.066(4) 0.083(4) -0.029(3) -0.041(4) 0.031(4)
C345 0.043(5) 0.055(4) 0.069(6) -0.014(5) 0.003(5) 0.017(4)
C346 0.046(5) 0.061(5) 0.070(6) -0.014(5) -0.015(4) 0.009(4)
C347 0.077(8) 0.072(6) 0.083(6) -0.023(5) -0.046(6) 0.028(6)

loop_
_atom_type_symbol
_atom_type_scat_dispersion_real
_atom_type_scat_dispersion_imag
_atom_type_scat_Cromer_Mann_a1
_atom_type_scat_Cromer_Mann_b1
_atom_type_scat_Cromer_Mann_a2
_atom_type_scat_Cromer_Mann_b2
_atom_type_scat_Cromer_Mann_a3
_atom_type_scat_Cromer_Mann_b3
_atom_type_scat_Cromer_Mann_a4
_atom_type_scat_Cromer_Mann_b4
_atom_type_scat_Cromer_Mann_c
_atom_type_scat_source
C 0.0181 0.0091 2.3100 20.8439 1.0200 10.2075 1.5886 0.5687 0.8650 51.6512 0.2156 'International Tables Vol C 4.2.6.8 and 6.1.1.4'
H 0.0000 0.0000 0.4930 10.5109 0.3229 26.1257 0.1402 3.1424 0.0408 57.7998 0.0030 'International Tables Vol C 4.2.6.8 and 6.1.1.4'
N 0.0311 0.0180 12.2126 0.0057 3.1322 9.8933 2.0125 28.9975 1.1663 0.5826 -11.5290 'International Tables Vol C 4.2.6.8 and 6.1.1.4'
O 0.0492 0.0322 3.0485 13.2771 2.2868 5.7011 1.5463 0.3239 0.8670 32.9089 0.2508 'International Tables Vol C 4.2.6.8 and 6.1.1.4'

loop_
_geom_angle_atom_site_label_1
_geom_angle_site_symmetry_1
_geom_angle_atom_site_label_2
_geom_angle_site_symmetry_2
_geom_angle_atom_site_label_3
_geom_angle_site_symmetry_3
_geom_angle
_geom_angle_publ_flag
C2 . C1 . C24 . 120.9(3) yes
C2 . C1 . C25 . 120.4(3) yes
C24 . C1 . C25 . 118.6(3) yes
C1 . C2 . C3 . 111.9(3) yes
C1 . C2 . H21 . 112.7 no
C3 . C2 . H21 . 104.9 no
C1 . C2 . H22 . 107.6 no
C3 . C2 . H22 . 107.4 no
H21 . C2 . H22 . 112.2 no
C2 . C3 . C4 . 120.3(3) yes
C2 . C3 . C28 . 121.5(3) yes
C4 . C3 . C28 . 118.2(3) yes
C3 . C4 . C5 . 121.7(3) yes
C3 . C4 . H41 . 119.2 no
C5 . C4 . H41 . 119.1 no
C4 . C5 . C6 . 119.7(4) yes
C4 . C5 . H51 . 120.7 no
C6 . C5 . H51 . 119.5 no
C5 . C6 . C7 . 119.6(3) yes
C5 . C6 . C29 . 117.2(3) yes
C7 . C6 . C29 . 123.0(3) yes
C6 . C7 . C8 . 120.6(3) yes
C6 . C7 . C28 . 119.1(3) yes
C8 . C7 . C28 . 120.1(3) yes
C7 . C8 . C9 . 106.8(2) yes
C7 . C8 . H81 . 113.3 no
C9 . C8 . H81 . 108.6 no
C7 . C8 . H82 . 111.4 no
C9 . C8 . H82 . 110.4 no
H81 . C8 . H82 . 106.4 no
C8 . C9 . C10 . 118.7(3) yes
C8 . C9 . C27 . 122.2(3) yes
C10 . C9 . C27 . 118.5(3) yes
C9 . C10 . C11 . 121.1(3) yes
C9 . C10 . N30 . 120.2(3) yes
C11 . C10 . N30 . 118.7(3) yes
C10 . C11 . C12 . 119.0(3) yes
C10 . C11 . H111 . 117.7 no
C12 . C11 . H111 . 123.1 no
C11 . C12 . C13 . 121.9(3) yes
C11 . C12 . H121 . 119.1 no
C13 . C12 . H121 . 119.0 no
C12 . C13 . C14 . 121.2(3) yes
C12 . C13 . C27 . 117.6(3) yes
C14 . C13 . C27 . 119.4(3) yes
C13 . C14 . C15 . 106.7(3) yes
C13 . C14 . H141 . 111.1 no
C15 . C14 . H141 . 110.8 no
C13 . C14 . H142 . 111.9 no
C15 . C14 . H142 . 105.8 no
H141 . C14 . H142 . 110.3 no
C14 . C15 . C16 . 120.1(3) yes
C14 . C15 . C26 . 121.4(3) yes
C16 . C15 . C26 . 118.2(3) yes
C15 . C16 . C17 . 121.3(4) yes
C15 . C16 . H161 . 116.7 no
C17 . C16 . H161 . 121.9 no
C16 . C17 . C18 . 120.5(4) yes
C16 . C17 . H171 . 119.8 no
C18 . C17 . H171 . 119.7 no
C17 . C18 . C19 . 120.6(4) yes
C17 . C18 . H181 . 118.7 no
C19 . C18 . H181 . 120.7 no
C18 . C19 . C20 . 120.1(3) yes
C18 . C19 . C26 . 117.7(3) yes
C20 . C19 . C26 . 122.1(3) yes
C19 . C20 . C21 . 110.6(3) yes
C19 . C20 . H202 . 108.3 no
C21 . C20 . H202 . 110.5 no
C19 . C20 . H201 . 108.6 no
C21 . C20 . H201 . 115.2 no
H202 . C20 . H201 . 103.1 no
C20 . C21 . C22 . 120.7(3) yes
C20 . C21 . C25 . 121.9(3) yes
C22 . C21 . C25 . 117.2(3) yes
C21 . C22 . C23 . 121.9(4) yes
C21 . C22 . H221 . 117.2 no
C23 . C22 . H221 . 121.0 no
C22 . C23 . C24 . 120.4(4) yes
C22 . C23 . H231 . 118.7 no
C24 . C23 . H231 . 120.9 no
C23 . C24 . C1 . 120.0(4) yes
C23 . C24 . H241 . 120.2 no
C1 . C24 . H241 . 119.7 no
C21 . C25 . C1 . 121.8(3) yes
C21 . C25 . O32 . 120.0(3) yes
C1 . C25 . O32 . 118.0(3) yes
C19 . C26 . C15 . 121.6(3) yes
C19 . C26 . O36 . 118.5(3) yes
C15 . C26 . O36 . 119.8(3) yes
C9 . C27 . C13 . 120.7(3) yes
C9 . C27 . O40 . 119.4(3) yes
C13 . C27 . O40 . 119.8(3) yes
C7 . C28 . C3 . 121.2(3) yes
C7 . C28 . O44 . 119.0(3) yes
C3 . C28 . O44 . 119.9(3) yes
C6 . C29 . N30 . 119.8(3) yes
C6 . C29 . O31 . 120.2(3) yes
N30 . C29 . O31 . 120.0(3) yes
C10 . N30 . C29 . 124.7(3) yes
C10 . N30 . H301 . 114.0(14) no
C29 . N30 . H301 . 116.2(14) no
C25 . O32 . C33 . 117.6(3) yes
O32 . C33 . C34 . 113.0(3) yes
O32 . C33 . H331 . 106.9 no
C34 . C33 . H331 . 108.0 no
O32 . C33 . H332 . 107.3 no
C34 . C33 . H332 . 110.0 no
H331 . C33 . H332 . 111.6 no
C33 . C34 . C35 . 109.9(3) yes
C33 . C34 . H342 . 108.2 no
C35 . C34 . H342 . 109.2 no
C33 . C34 . H341 . 105.8 no
C35 . C34 . H341 . 110.2 no
H342 . C34 . H341 . 113.3 no
C34 . C35 . H351 . 110.1 no
C34 . C35 . H352 . 109.0 no
H351 . C35 . H352 . 109.5 no
C34 . C35 . H353 . 109.3 no
H351 . C35 . H353 . 109.5 no
H352 . C35 . H353 . 109.5 no
C26 . O36 . C37 . 111.5(2) yes
O36 . C37 . C38 . 109.2(3) yes
O36 . C37 . H371 . 109.3 no
C38 . C37 . H371 . 107.4 no
O36 . C37 . H372 . 107.8 no
C38 . C37 . H372 . 109.3 no
H371 . C37 . H372 . 113.9 no
C37 . C38 . C39 . 113.6(3) yes
C37 . C38 . H382 . 106.3 no
C39 . C38 . H382 . 106.8 no
C37 . C38 . H381 . 103.5 no
C39 . C38 . H381 . 115.2 no
H382 . C38 . H381 . 111.1 no
C38 . C39 . H391 . 110.0 no
C38 . C39 . H392 . 106.2 no
H391 . C39 . H392 . 108.6 no
C38 . C39 . H393 . 115.8 no
H391 . C39 . H393 . 107.5 no
H392 . C39 . H393 . 108.5 no
C27 . O40 . C41 . 112.2(3) yes
C27 . O40 . C241 . 108.5(6) yes
O40 . C41 . C42 . 108.7(3) yes
O40 . C41 . H412 . 101.5 no
C42 . C41 . H412 . 104.9 no
O40 . C41 . H411 . 114.0 no
C42 . C41 . H411 . 111.9 no
H412 . C41 . H411 . 115.0 no
C41 . C42 . C43 . 112.6(4) yes
C41 . C42 . H421 . 107.1 no
C43 . C42 . H421 . 107.7 no
C41 . C42 . H422 . 113.5 no
C43 . C42 . H422 . 106.5 no
H421 . C42 . H422 . 109.3 no
C42 . C43 . H431 . 106.5 no
C42 . C43 . H432 . 105.3 no
H431 . C43 . H432 . 106.8 no
C42 . C43 . H433 . 114.0 no
H431 . C43 . H433 . 111.3 no
H432 . C43 . H433 . 112.4 no
O40 . C241 . C242 . 108.8(7) yes
O40 . C241 . H2412 . 110.1 no
C242 . C241 . H2412 . 114.4 no
O40 . C241 . H2411 . 108.2 no
C242 . C241 . H2411 . 105.9 no
H2412 . C241 . H2411 . 109.2 no
C241 . C242 . C243 . 110.8(9) yes
C241 . C242 . H2421 . 107.9 no
C243 . C242 . H2421 . 100.7 no
C241 . C242 . H2422 . 113.2 no
C243 . C242 . H2422 . 112.4 no
H2421 . C242 . H2422 . 111.1 no
C242 . C243 . H2431 . 111.2 no
C242 . C243 . H2432 . 115.0 no
H2431 . C243 . H2432 . 110.6 no
C242 . C243 . H2433 . 98.2 no
H2431 . C243 . H2433 . 110.2 no
H2432 . C243 . H2433 . 111.2 no
C28 . O44 . C45 . 102.2(3) yes
C28 . O44 . C245 . 124.2(5) yes
O44 . C45 . C46 . 105.3(4) yes
O44 . C45 . H451 . 109.4 no
C46 . C45 . H451 . 109.2 no
O44 . C45 . H452 . 110.3 no
C46 . C45 . H452 . 112.4 no
H451 . C45 . H452 . 110.0 no
C45 . C46 . C47 . 110.8(5) yes
C45 . C46 . H461 . 112.7 no
C47 . C46 . H461 . 111.2 no
C45 . C46 . H462 . 106.0 no
C47 . C46 . H462 . 106.3 no
H461 . C46 . H462 . 109.6 no
C46 . C47 . H472 . 108.5 no
C46 . C47 . H471 . 111.2 no
H472 . C47 . H471 . 110.3 no
C46 . C47 . H473 . 110.5 no
H472 . C47 . H473 . 105.7 no
H471 . C47 . H473 . 110.4 no
O44 . C245 . C246 . 108.8(4) yes
O44 . C245 . H2451 . 107.7 no
C246 . C245 . H2451 . 109.3 no
O44 . C245 . H2452 . 109.9 no
C246 . C245 . H2452 . 114.7 no
H2451 . C245 . H2452 . 106.2 no
C245 . C246 . C247 . 107.3(5) yes
C245 . C246 . H2461 . 116.1 no
C247 . C246 . H2461 . 114.4 no
C245 . C246 . H2462 . 106.6 no
C247 . C246 . H2462 . 106.5 no
H2461 . C246 . H2462 . 105.3 no
C246 . C247 . H2472 . 105.6 no
C246 . C247 . H2471 . 107.6 no
H2472 . C247 . H2471 . 107.8 no
C246 . C247 . H2473 . 116.2 no
H2472 . C247 . H2473 . 107.5 no
H2471 . C247 . H2473 . 111.7 no
C102 . C101 . C124 . 122.1(4) yes
C102 . C101 . C125 . 118.9(4) yes
C124 . C101 . C125 . 118.9(4) yes
C101 . C102 . C103 . 111.0(3) yes
C101 . C102 . H1021 . 107.1 no
C103 . C102 . H1021 . 109.1 no
C101 . C102 . H1022 . 107.1 no
C103 . C102 . H1022 . 110.3 no
H1021 . C102 . H1022 . 112.2 no
C102 . C103 . C104 . 119.0(3) yes
C102 . C103 . C128 . 122.6(3) yes
C104 . C103 . C128 . 118.4(3) yes
C103 . C104 . C105 . 121.2(3) yes
C103 . C104 . H1041 . 119.5 no
C105 . C104 . H1041 . 119.3 no
C104 . C105 . C106 . 120.2(3) yes
C104 . C105 . H1051 . 120.1 no
C106 . C105 . H1051 . 119.5 no
C105 . C106 . C107 . 119.9(3) yes
C105 . C106 . C129 . 117.3(3) yes
C107 . C106 . C129 . 122.7(3) yes
C106 . C107 . C108 . 120.2(3) yes
C106 . C107 . C128 . 118.5(3) yes
C108 . C107 . C128 . 121.1(3) yes
C107 . C108 . C109 . 106.4(3) yes
C107 . C108 . H1081 . 112.9 no
C109 . C108 . H1081 . 109.3 no
C107 . C108 . H1082 . 111.1 no
C109 . C108 . H1082 . 108.6 no
H1081 . C108 . H1082 . 108.4 no
C108 . C109 . C110 . 119.0(3) yes
C108 . C109 . C127 . 122.6(3) yes
C110 . C109 . C127 . 117.8(3) yes
C109 . C110 . C111 . 120.9(3) yes
C109 . C110 . N130 . 119.5(3) yes
C111 . C110 . N130 . 119.6(3) yes
C110 . C111 . C112 . 118.7(3) yes
C110 . C111 . H1111 . 118.7 no
C112 . C111 . H1111 . 122.6 no
C111 . C112 . C113 . 122.3(4) yes
C111 . C112 . H1121 . 121.8 no
C113 . C112 . H1121 . 115.8 no
C112 . C113 . C114 . 121.6(4) yes
C112 . C113 . C127 . 116.8(3) yes
C114 . C113 . C127 . 120.8(3) yes
C113 . C114 . C115 . 107.6(3) yes
C113 . C114 . H1141 . 110.3 no
C115 . C114 . H1141 . 106.3 no
C113 . C114 . H1142 . 109.9 no
C115 . C114 . H1142 . 115.1 no
H1141 . C114 . H1142 . 107.5 no
C114 . C115 . C116 . 120.0(4) yes
C114 . C115 . C126 . 122.9(4) yes
C116 . C115 . C126 . 116.7(4) yes
C115 . C116 . C117 . 121.2(4) yes
C115 . C116 . H1161 . 119.6 no
C117 . C116 . H1161 . 119.2 no
C116 . C117 . C118 . 120.9(5) yes
C116 . C117 . H1171 . 118.7 no
C118 . C117 . H1171 . 120.2 no
C117 . C118 . C119 . 120.3(5) yes
C117 . C118 . H1181 . 120.5 no
C119 . C118 . H1181 . 119.0 no
C118 . C119 . C120 . 118.9(4) yes
C118 . C119 . C126 . 118.0(4) yes
C120 . C119 . C126 . 123.0(4) yes
C119 . C120 . C121 . 110.9(3) yes
C119 . C120 . H1201 . 110.3 no
C121 . C120 . H1201 . 105.1 no
C119 . C120 . H1202 . 110.9 no
C121 . C120 . H1202 . 111.6 no
H1201 . C120 . H1202 . 107.9 no
C120 . C121 . C122 . 122.7(4) yes
C120 . C121 . C125 . 120.2(4) yes
C122 . C121 . C125 . 117.0(4) yes
C121 . C122 . C123 . 122.9(4) yes
C121 . C122 . H1221 . 121.5 no
C123 . C122 . H1221 . 115.4 no
C122 . C123 . C124 . 118.9(5) yes
C122 . C123 . H1231 . 121.4 no
C124 . C123 . H1231 . 119.7 no
C101 . C124 . C123 . 120.8(5) yes
C101 . C124 . H1241 . 117.2 no
C123 . C124 . H1241 . 122.0 no
C121 . C125 . C101 . 121.3(4) yes
C121 . C125 . O132 . 118.4(4) yes
C101 . C125 . O132 . 120.2(3) yes
C115 . C126 . C119 . 122.6(4) yes
C115 . C126 . O136 . 118.6(4) yes
C119 . C126 . O136 . 118.7(4) yes
C109 . C127 . C113 . 122.3(3) yes
C109 . C127 . O140 . 118.4(3) yes
C113 . C127 . O140 . 119.2(3) yes
C107 . C128 . C103 . 121.3(3) yes
C107 . C128 . O144 . 118.8(3) yes
C103 . C128 . O144 . 119.9(3) yes
C106 . C129 . N130 . 121.1(3) yes
C106 . C129 . O131 . 117.7(3) yes
N130 . C129 . O131 . 121.2(3) yes
C110 . N130 . C129 . 124.3(3) yes
C110 . N130 . H1301 . 113.0(13) no
C129 . N130 . H1301 . 117.8(13) no
C125 . O132 . C133 . 107.3(3) yes
O132 . C133 . C134 . 106.4(3) yes
O132 . C133 . H1331 . 109.0 no
C134 . C133 . H1331 . 109.3 no
O132 . C133 . H1332 . 110.0 no
C134 . C133 . H1332 . 107.7 no
H1331 . C133 . H1332 . 114.1 no
C133 . C134 . C135 . 109.2(4) yes
C133 . C134 . H1342 . 105.7 no
C135 . C134 . H1342 . 111.6 no
C133 . C134 . H1341 . 105.6 no
C135 . C134 . H1341 . 114.7 no
H1342 . C134 . H1341 . 109.5 no
C134 . C135 . H1351 . 111.3 no
C134 . C135 . H1353 . 108.2 no
H1351 . C135 . H1353 . 110.2 no
C134 . C135 . H1352 . 105.9 no
H1351 . C135 . H1352 . 113.7 no
H1353 . C135 . H1352 . 107.2 no
C126 . O136 . C137 . 106.2(3) yes
C126 . O136 . C337 . 128.4(11) yes
O136 . C137 . C138 . 106.6(4) yes
O136 . C137 . H1371 . 113.1 no
C138 . C137 . H1371 . 112.8 no
O136 . C137 . H1372 . 110.6 no
C138 . C137 . H1372 . 105.3 no
H1371 . C137 . H1372 . 108.2 no
C137 . C138 . C139 . 109.8(4) yes
C137 . C138 . H1382 . 104.4 no
C139 . C138 . H1382 . 113.0 no
C137 . C138 . H1381 . 114.6 no
C139 . C138 . H1381 . 104.2 no
H1382 . C138 . H1381 . 111.1 no
C138 . C139 . H1391 . 107.6 no
C138 . C139 . H1392 . 102.8 no
H1391 . C139 . H1392 . 112.1 no
C138 . C139 . H1393 . 109.4 no
H1391 . C139 . H1393 . 111.2 no
H1392 . C139 . H1393 . 113.3 no
O136 . C337 . C338 . 107.1(8) yes
O136 . C337 . H3372 . 123.2 no
C338 . C337 . H3372 . 125.7 no
O136 . C337 . H3371 . 96.5 no
C338 . C337 . H3371 . 81.6 no
H3372 . C337 . H3371 . 109.6 no
C337 . C338 . C339 . 105.7(9) yes
C337 . C338 . H3382 . 82.6 no
C339 . C338 . H3382 . 104.1 no
C337 . C338 . H3381 . 119.3 no
C339 . C338 . H3381 . 126.7 no
H3382 . C338 . H3381 . 108.3 no
C338 . C339 . H3391 . 115.1 no
C338 . C339 . H3392 . 118.2 no
H3391 . C339 . H3392 . 111.3 no
C338 . C339 . H3393 . 89.7 no
H3391 . C339 . H3393 . 109.8 no
H3392 . C339 . H3393 . 110.5 no
C127 . O140 . C141 . 110.1(3) yes
O140 . C141 . C142 . 108.6(4) yes
O140 . C141 . H1412 . 112.4 no
C142 . C141 . H1412 . 110.7 no
O140 . C141 . H1411 . 103.5 no
C142 . C141 . H1411 . 101.5 no
H1412 . C141 . H1411 . 119.2 no
C141 . C142 . C143 . 110.5(5) yes
C141 . C142 . H1422 . 114.2 no
C143 . C142 . H1422 . 106.7 no
C141 . C142 . H1421 . 104.0 no
C143 . C142 . H1421 . 110.2 no
H1422 . C142 . H1421 . 111.4 no
C142 . C143 . H1431 . 109.7 no
C142 . C143 . H1432 . 108.9 no
H1431 . C143 . H1432 . 109.5 no
C142 . C143 . H1433 . 109.8 no
H1431 . C143 . H1433 . 109.5 no
H1432 . C143 . H1433 . 109.5 no
C128 . O144 . C145 . 106.1(3) yes
C128 . O144 . C345 . 128.4(8) yes
O144 . C145 . C146 . 107.3(3) yes
O144 . C145 . H1452 . 110.1 no
C146 . C145 . H1452 . 108.2 no
O144 . C145 . H1451 . 112.1 no
C146 . C145 . H1451 . 109.9 no
H1452 . C145 . H1451 . 109.1 no
C145 . C146 . C147 . 110.3(4) yes
C145 . C146 . H1461 . 111.8 no
C147 . C146 . H1461 . 109.2 no
C145 . C146 . H1462 . 105.7 no
C147 . C146 . H1462 . 108.7 no
H1461 . C146 . H1462 . 111.2 no
C146 . C147 . H1472 . 109.4 no
C146 . C147 . H1471 . 110.6 no
H1472 . C147 . H1471 . 106.7 no
C146 . C147 . H1473 . 107.9 no
H1472 . C147 . H1473 . 110.1 no
H1471 . C147 . H1473 . 112.1 no
O144 . C345 . C346 . 107.9(6) yes
O144 . C345 . H3452 . 112.5 no
C346 . C345 . H3452 . 108.5 no
O144 . C345 . H3451 . 109.5 no
C346 . C345 . H3451 . 111.6 no
H3452 . C345 . H3451 . 106.9 no
C345 . C346 . C347 . 106.1(8) yes
C345 . C346 . H3461 . 112.2 no
C347 . C346 . H3461 . 118.9 no
C345 . C346 . H3462 . 107.6 no
C347 . C346 . H3462 . 104.2 no
H3461 . C346 . H3462 . 107.1 no
C346 . C347 . H3472 . 104.7 no
C346 . C347 . H3471 . 103.9 no
H3472 . C347 . H3471 . 109.8 no
C346 . C347 . H3473 . 118.1 no
H3472 . C347 . H3473 . 108.4 no
H3471 . C347 . H3473 . 111.4 no

loop_
_geom_bond_atom_site_label_1
_geom_bond_site_symmetry_1
_geom_bond_atom_site_label_2
_geom_bond_site_symmetry_2
_geom_bond_distance
_geom_bond_publ_flag
C1 . C2 . 1.524(5) yes
C1 . C24 . 1.391(5) yes
C1 . C25 . 1.388(5) yes
C2 . C3 . 1.518(5) yes
C2 . H21 . 1.013 no
C2 . H22 . 0.996 no
C3 . C4 . 1.384(6) yes
C3 . C28 . 1.397(5) yes
C4 . C5 . 1.385(5) yes
C4 . H41 . 0.939 no
C5 . C6 . 1.398(5) yes
C5 . H51 . 0.951 no
C6 . C7 . 1.400(5) yes
C6 . C29 . 1.489(5) yes
C7 . C8 . 1.508(4) yes
C7 . C28 . 1.398(4) yes
C8 . C9 . 1.506(4) yes
C8 . H81 . 1.033 no
C8 . H82 . 1.037 no
C9 . C10 . 1.386(5) yes
C9 . C27 . 1.399(4) yes
C10 . C11 . 1.379(5) yes
C10 . N30 . 1.424(4) yes
C11 . C12 . 1.370(5) yes
C11 . H111 . 0.990 no
C12 . C13 . 1.395(5) yes
C12 . H121 . 0.980 no
C13 . C14 . 1.519(5) yes
C13 . C27 . 1.398(5) yes
C14 . C15 . 1.538(5) yes
C14 . H141 . 1.031 no
C14 . H142 . 0.997 no
C15 . C16 . 1.387(5) yes
C15 . C26 . 1.388(5) yes
C16 . C17 . 1.373(6) yes
C16 . H161 . 1.006 no
C17 . C18 . 1.374(6) yes
C17 . H171 . 0.952 no
C18 . C19 . 1.401(5) yes
C18 . H181 . 0.965 no
C19 . C20 . 1.510(5) yes
C19 . C26 . 1.411(5) yes
C20 . C21 . 1.499(5) yes
C20 . H202 . 1.024 no
C20 . H201 . 1.024 no
C21 . C22 . 1.390(5) yes
C21 . C25 . 1.411(5) yes
C22 . C23 . 1.360(6) yes
C22 . H221 . 0.984 no
C23 . C24 . 1.393(6) yes
C23 . H231 . 0.952 no
C24 . H241 . 0.917 no
C25 . O32 . 1.372(4) yes
C26 . O36 . 1.383(4) yes
C27 . O40 . 1.373(4) yes
C28 . O44 . 1.373(5) yes
C29 . N30 . 1.359(4) yes
C29 . O31 . 1.235(4) yes
N30 . H301 . 0.881(18) no
O32 . C33 . 1.477(4) yes
C33 . C34 . 1.490(4) yes
C33 . H331 . 1.018 no
C33 . H332 . 0.998 no
C34 . C35 . 1.530(4) yes
C34 . H342 . 1.038 no
C34 . H341 . 1.027 no
C35 . H351 . 0.950 no
C35 . H352 . 0.950 no
C35 . H353 . 0.950 no
O36 . C37 . 1.461(4) yes
C37 . C38 . 1.487(5) yes
C37 . H371 . 1.041 no
C37 . H372 . 0.975 no
C38 . C39 . 1.521(6) yes
C38 . H382 . 1.023 no
C38 . H381 . 1.023 no
C39 . H391 . 1.023 no
C39 . H392 . 0.987 no
C39 . H393 . 0.983 no
O40 . C41 . 1.470(4) yes
O40 . C241 . 1.477(5) yes
C41 . C42 . 1.504(4) yes
C41 . H412 . 1.012 no
C41 . H411 . 1.026 no
C42 . C43 . 1.533(4) yes
C42 . H421 . 0.972 no
C42 . H422 . 0.989 no
C43 . H431 . 0.996 no
C43 . H432 . 1.001 no
C43 . H433 . 0.992 no
C241 . C242 . 1.510(5) yes
C241 . H2412 . 0.980 no
C241 . H2411 . 0.993 no
C242 . C243 . 1.541(5) yes
C242 . H2421 . 0.986 no
C242 . H2422 . 0.979 no
C243 . H2431 . 0.999 no
C243 . H2432 . 1.002 no
C243 . H2433 . 0.993 no
O44 . C45 . 1.490(4) yes
O44 . C245 . 1.464(4) yes
C45 . C46 . 1.505(5) yes
C45 . H451 . 0.986 no
C45 . H452 . 0.983 no
C46 . C47 . 1.535(5) yes
C46 . H461 . 1.016 no
C46 . H462 . 0.998 no
C47 . H472 . 0.970 no
C47 . H471 . 0.979 no
C47 . H473 . 0.987 no
C245 . C246 . 1.505(5) yes
C245 . H2451 . 0.991 no
C245 . H2452 . 0.991 no
C246 . C247 . 1.536(5) yes
C246 . H2461 . 0.982 no
C246 . H2462 . 0.986 no
C247 . H2472 . 0.984 no
C247 . H2471 . 0.980 no
C247 . H2473 . 0.991 no
C101 . C102 . 1.523(5) yes
C101 . C124 . 1.392(7) yes
C101 . C125 . 1.399(6) yes
C102 . C103 . 1.509(5) yes
C102 . H1021 . 0.998 no
C102 . H1022 . 1.023 no
C103 . C104 . 1.388(5) yes
C103 . C128 . 1.390(5) yes
C104 . C105 . 1.375(5) yes
C104 . H1041 . 0.962 no
C105 . C106 . 1.396(5) yes
C105 . H1051 . 0.951 no
C106 . C107 . 1.396(5) yes
C106 . C129 . 1.489(4) yes
C107 . C108 . 1.504(4) yes
C107 . C128 . 1.404(4) yes
C108 . C109 . 1.509(5) yes
C108 . H1081 . 1.048 no
C108 . H1082 . 0.984 no
C109 . C110 . 1.392(5) yes
C109 . C127 . 1.394(5) yes
C110 . C111 . 1.395(5) yes
C110 . N130 . 1.433(4) yes
C111 . C112 . 1.369(6) yes
C111 . H1111 . 0.982 no
C112 . C113 . 1.398(5) yes
C112 . H1121 . 1.004 no
C113 . C114 . 1.516(5) yes
C113 . C127 . 1.389(5) yes
C114 . C115 . 1.517(6) yes
C114 . H1141 . 0.972 no
C114 . H1142 . 1.036 no
C115 . C116 . 1.389(6) yes
C115 . C126 . 1.397(5) yes
C116 . C117 . 1.376(7) yes
C116 . H1161 . 0.950 no
C117 . C118 . 1.374(7) yes
C117 . H1171 . 0.950 no
C118 . C119 . 1.381(6) yes
C118 . H1181 . 0.978 no
C119 . C120 . 1.526(6) yes
C119 . C126 . 1.396(6) yes
C120 . C121 . 1.512(6) yes
C120 . H1201 . 0.963 no
C120 . H1202 . 1.000 no
C121 . C122 . 1.392(7) yes
C121 . C125 . 1.404(5) yes
C122 . C123 . 1.375(8) yes
C122 . H1221 . 1.000 no
C123 . C124 . 1.388(7) yes
C123 . H1231 . 0.974 no
C124 . H1241 . 0.977 no
C125 . O132 . 1.377(5) yes
C126 . O136 . 1.379(5) yes
C127 . O140 . 1.395(4) yes
C128 . O144 . 1.365(4) yes
C129 . N130 . 1.340(4) yes
C129 . O131 . 1.249(4) yes
N130 . H1301 . 0.916(18) no
O132 . C133 . 1.464(4) yes
C133 . C134 . 1.486(4) yes
C133 . H1331 . 1.001 no
C133 . H1332 . 0.960 no
C134 . C135 . 1.543(4) yes
C134 . H1342 . 1.037 no
C134 . H1341 . 1.003 no
C135 . H1351 . 0.989 no
C135 . H1353 . 0.972 no
C135 . H1352 . 0.982 no
O136 . C137 . 1.481(4) yes
O136 . C337 . 1.474(5) yes
C137 . C138 . 1.496(4) yes
C137 . H1371 . 0.968 no
C137 . H1372 . 1.016 no
C138 . C139 . 1.527(4) yes
C138 . H1382 . 1.002 no
C138 . H1381 . 1.011 no
C139 . H1391 . 0.986 no
C139 . H1392 . 0.984 no
C139 . H1393 . 0.988 no
C337 . C338 . 1.505(5) yes
C337 . H3372 . 0.968 no
C337 . H3371 . 0.966 no
C338 . C339 . 1.538(5) yes
C338 . H3382 . 0.979 no
C338 . H3381 . 0.979 no
C339 . H3391 . 0.980 no
C339 . H3392 . 0.982 no
C339 . H3393 . 0.985 no
O140 . C141 . 1.458(5) yes
C141 . C142 . 1.508(7) yes
C141 . H1412 . 1.056 no
C141 . H1411 . 0.988 no
C142 . C143 . 1.499(7) yes
C142 . H1422 . 0.974 no
C142 . H1421 . 1.007 no
C143 . H1431 . 0.950 no
C143 . H1432 . 0.950 no
C143 . H1433 . 0.950 no
O144 . C145 . 1.487(4) yes
O144 . C345 . 1.465(5) yes
C145 . C146 . 1.499(4) yes
C145 . H1452 . 1.005 no
C145 . H1451 . 0.992 no
C146 . C147 . 1.529(4) yes
C146 . H1461 . 0.970 no
C146 . H1462 . 0.999 no
C147 . H1472 . 1.021 no
C147 . H1471 . 1.038 no
C147 . H1473 . 0.981 no
C345 . C346 . 1.502(5) yes
C345 . H3452 . 0.974 no
C345 . H3451 . 0.975 no
C346 . C347 . 1.537(5) yes
C346 . H3461 . 0.967 no
C346 . H3462 . 0.977 no
C347 . H3472 . 0.992 no
C347 . H3471 . 0.984 no
C347 . H3473 . 0.982 no

loop_
_geom_hbond_atom_site_label_D
_geom_hbond_site_symmetry_D
_geom_hbond_atom_site_label_H
_geom_hbond_site_symmetry_H
_geom_hbond_atom_site_label_A
_geom_hbond_site_symmetry_A
_geom_hbond_angle_DHA
_geom_hbond_distance_DH
_geom_hbond_distance_HA
_geom_hbond_distance_DA
_geom_hbond_publ_flag
C8 . H81 . C241 . 123 1.03 2.58 3.260(8) yes
C134 . H1342 . O144 . 139 1.04 2.59 3.449(8) yes
C134 . H1341 . O136 . 159 1.00 2.56 3.510(8) yes
N130 . H1301 . O31 2_864 168(3) 0.916(18) 2.05(2) 2.955(8) yes
N30 . H301 . O131 2_865 164(4) 0.881(18) 1.97(2) 2.826(8) yes
